data_4325105
loop_
_publ_author_name
'Humphrey L. C. Feltham'
'Rodolphe Cl\'erac'
'Annie K. Powell'
'Sally Brooker'

_publ_section_title
;
 A Tetranuclear, Macrocyclic 3d-4f Complex Showing Single-Molecule Magnet
 Behavior
;
_journal_name_full 'Inorganic Chemistry'
_journal_page_first 4232
_journal_page_last 4234
_journal_paper_doi 10.1021/ic2003639
_journal_volume 50
_journal_year 2011
_chemical_formula_sum 'C36 H42 Cu3 N9 O18 Tb'
_chemical_formula_weight 1238.33
_chemical_name_systematic
; 
 ? 
;
_space_group_IT_number 2
_symmetry_cell_setting triclinic
_symmetry_space_group_name_Hall '-P 1'
_symmetry_space_group_name_H-M 'P -1'
_atom_sites_solution_hydrogens geom
_atom_sites_solution_primary direct
_atom_sites_solution_secondary difmap
_audit_creation_method SHELXL-97
_cell_angle_alpha 109.687(12)
_cell_angle_beta 96.526(12)
_cell_angle_gamma 109.584(9)
_cell_formula_units_Z 2
_cell_length_a 12.286(2)
_cell_length_b 13.379(3)
_cell_length_c 14.819(5)
_cell_measurement_reflns_used 4522
_cell_measurement_temperature 90(2)
_cell_measurement_theta_max 21.044
_cell_measurement_theta_min 2.645
_cell_volume 2089.1(10)
_computing_structure_refinement 'SHELXL-97 (Sheldrick, 1997)'
_computing_structure_solution 'SHELXS-97 (Sheldrick, 1990)'
_diffrn_ambient_temperature 90(2)
_diffrn_measured_fraction_theta_full 0.957
_diffrn_measured_fraction_theta_max 0.957
_diffrn_measurement_device_type 'Bruker Kappa Apex II area detector'
_diffrn_measurement_method '\f and \w scans'
_diffrn_radiation_monochromator graphite
_diffrn_radiation_source 'fine-focus sealed tube'
_diffrn_radiation_type MoK\a
_diffrn_radiation_wavelength 0.71073
_diffrn_reflns_av_R_equivalents 0.0952
_diffrn_reflns_av_sigmaI/netI 0.1200
_diffrn_reflns_limit_h_max 14
_diffrn_reflns_limit_h_min -15
_diffrn_reflns_limit_k_max 16
_diffrn_reflns_limit_k_min -12
_diffrn_reflns_limit_l_max 18
_diffrn_reflns_limit_l_min -18
_diffrn_reflns_number 26932
_diffrn_reflns_theta_full 26.02
_diffrn_reflns_theta_max 26.02
_diffrn_reflns_theta_min 1.51
_exptl_absorpt_coefficient_mu 3.269
_exptl_absorpt_correction_T_max 0.8536
_exptl_absorpt_correction_T_min 0.3547
_exptl_absorpt_correction_type multi-scan
_exptl_absorpt_process_details 'SCALE (Bruker AXS Inc.)'
_exptl_crystal_density_diffrn 1.969
_exptl_crystal_F_000 1234
_exptl_crystal_size_max 0.40
_exptl_crystal_size_mid 0.10
_exptl_crystal_size_min 0.05
_refine_diff_density_max 2.085
_refine_diff_density_min -2.994
_refine_diff_density_rms 0.213
_refine_ls_extinction_method none
_refine_ls_goodness_of_fit_ref 1.086
_refine_ls_hydrogen_treatment constr
_refine_ls_matrix_type full
_refine_ls_number_parameters 615
_refine_ls_number_reflns 7869
_refine_ls_number_restraints 33
_refine_ls_restrained_S_all 1.088
_refine_ls_R_factor_all 0.1376
_refine_ls_R_factor_gt 0.0798
_refine_ls_shift/su_max 0.000
_refine_ls_shift/su_mean 0.000
_refine_ls_structure_factor_coef Fsqd
_refine_ls_weighting_details 'calc w=1/[\s^2^(Fo^2^)+(0.0671P)^2^+31.3761P] where P=(Fo^2^+2Fc^2^)/3'
_refine_ls_weighting_scheme calc
_refine_ls_wR_factor_gt 0.1866
_refine_ls_wR_factor_ref 0.2134
_reflns_number_gt 4938
_reflns_number_total 7869
_reflns_threshold_expression >2sigma(I)
_cod_data_source_file ic2003639_si_001.cif
_cod_data_source_block hf451
_cod_original_cell_volume 2089.1(9)
_cod_database_code 4325105

loop_
_symmetry_equiv_pos_as_xyz
'x, y, z'
'-x, -y, -z'

loop_
_atom_site_label
_atom_site_type_symbol
_atom_site_fract_x
_atom_site_fract_y
_atom_site_fract_z
_atom_site_U_iso_or_equiv
_atom_site_adp_type
_atom_site_occupancy
_atom_site_symmetry_multiplicity
_atom_site_calc_flag
_atom_site_refinement_flags
_atom_site_disorder_assembly
_atom_site_disorder_group
Tb1 Tb 0.21784(5) 0.40037(6) 0.24667(5) 0.0338(2) Uani 1 1 d . . .
Cu1 Cu 0.12928(13) 0.32264(15) 0.44425(13) 0.0392(4) Uani 1 1 d . . .
Cu2 Cu 0.29720(13) 0.69097(14) 0.25942(13) 0.0391(4) Uani 1 1 d . A .
Cu3 Cu 0.26979(13) 0.18169(15) 0.05295(12) 0.0401(5) Uani 1 1 d . . .
C1 C 0.3034(11) 0.6913(13) 0.0636(11) 0.043(4) Uani 1 1 d U A .
H1 H 0.3010 0.7266 0.0178 0.052 Uiso 1 1 calc R . .
C2 C 0.3121(11) 0.5800(13) 0.0279(10) 0.043(4) Uani 1 1 d . . .
C3 C 0.2933(11) 0.5074(13) 0.0822(11) 0.044(4) Uani 1 1 d . . .
O1 O 0.2611(7) 0.5342(8) 0.1673(6) 0.039(2) Uani 1 1 d . . .
C4 C 0.3078(11) 0.4007(12) 0.0451(10) 0.037(3) Uani 1 1 d . . .
O2 O 0.2903(7) 0.3410(8) 0.0987(6) 0.034(2) Uani 1 1 d . . .
C5 C 0.3452(10) 0.3741(14) -0.0437(10) 0.045(4) Uani 1 1 d . . .
C6 C 0.3600(12) 0.4461(15) -0.0955(10) 0.055(5) Uani 1 1 d . . .
H6 H 0.3835 0.4246 -0.1557 0.066 Uiso 1 1 calc R . .
C7 C 0.3421(12) 0.5449(15) -0.0627(11) 0.053(5) Uani 1 1 d . . .
H7 H 0.3498 0.5903 -0.1008 0.063 Uiso 1 1 calc R . .
C8 C 0.3784(11) 0.2776(15) -0.0793(11) 0.047(4) Uani 1 1 d . . .
H8 H 0.4158 0.2723 -0.1325 0.056 Uiso 1 1 calc R . .
N2 N 0.3628(9) 0.1978(13) -0.0466(8) 0.049(4) Uani 1 1 d . . .
C9 C 0.4098(13) 0.1112(15) -0.0910(11) 0.062(5) Uani 1 1 d D . .
H9A H 0.4731 0.1164 -0.0397 0.074 Uiso 1 1 calc R . .
H9B H 0.4464 0.1277 -0.1434 0.074 Uiso 1 1 calc R . .
C10 C 0.3145(15) -0.0086(16) -0.1349(12) 0.073(6) Uani 1 1 d D . .
H10A H 0.2456 -0.0098 -0.1777 0.088 Uiso 1 1 calc R . .
H10B H 0.3454 -0.0617 -0.1775 0.088 Uiso 1 1 calc R . .
C11 C 0.2728(19) -0.0518(15) -0.0602(12) 0.073(6) Uani 1 1 d D . .
H11A H 0.3422 -0.0504 -0.0179 0.088 Uiso 1 1 calc R . .
H11B H 0.2156 -0.1337 -0.0953 0.088 Uiso 1 1 calc R . .
N3 N 0.2135(11) 0.0137(11) 0.0061(9) 0.053(3) Uani 1 1 d . . .
C12 C 0.1259(14) -0.0477(13) 0.0305(12) 0.054(4) Uani 1 1 d . . .
H12 H 0.0951 -0.1292 -0.0055 0.065 Uiso 1 1 calc R . .
C13 C 0.0704(11) -0.0061(11) 0.1058(11) 0.040(3) Uani 1 1 d . . .
C14 C 0.1026(10) 0.1118(12) 0.1671(11) 0.041(4) Uani 1 1 d . . .
O3 O 0.1829(7) 0.1965(7) 0.1536(6) 0.034(2) Uani 1 1 d . . .
C15 C 0.0587(10) 0.1459(12) 0.2489(10) 0.036(3) Uani 1 1 d . . .
O4 O 0.0961(7) 0.2597(7) 0.3026(7) 0.038(2) Uani 1 1 d . . .
C16 C -0.0227(10) 0.0600(12) 0.2734(12) 0.044(4) Uani 1 1 d . . .
C17 C -0.0581(11) -0.0559(13) 0.2110(14) 0.056(5) Uani 1 1 d . . .
H17 H -0.1136 -0.1134 0.2258 0.067 Uiso 1 1 calc R . .
C18 C -0.0158(13) -0.0907(14) 0.1284(13) 0.054(4) Uani 1 1 d . . .
H18 H -0.0439 -0.1706 0.0866 0.064 Uiso 1 1 calc R . .
C19 C -0.0562(11) 0.0891(14) 0.3671(13) 0.051(4) Uani 1 1 d . . .
H19 H -0.1184 0.0296 0.3748 0.061 Uiso 1 1 calc R . .
N4 N -0.0083(10) 0.1894(12) 0.4409(10) 0.047(3) Uani 1 1 d . . .
C20 C -0.0440(15) 0.1976(18) 0.5326(14) 0.069(5) Uani 1 1 d . . .
H20A H -0.1082 0.1232 0.5223 0.083 Uiso 1 1 calc R . .
H20B H -0.0754 0.2588 0.5526 0.083 Uiso 1 1 calc R . .
C21 C 0.0626(18) 0.226(2) 0.6132(15) 0.083(6) Uani 1 1 d . . .
H21A H 0.0328 0.2085 0.6677 0.099 Uiso 1 1 calc R . .
H21B H 0.1028 0.1740 0.5860 0.099 Uiso 1 1 calc R . .
C22 C 0.1545(14) 0.3491(18) 0.6565(12) 0.069(5) Uani 1 1 d . . .
H22A H 0.1332 0.3946 0.7144 0.083 Uiso 1 1 calc R . .
H22B H 0.2329 0.3491 0.6810 0.083 Uiso 1 1 calc R . .
N5 N 0.1674(9) 0.4079(12) 0.5879(9) 0.047(3) Uani 1 1 d . . .
C23 C 0.2035(12) 0.5182(16) 0.6269(11) 0.049(4) Uani 1 1 d . . .
H23 H 0.2079 0.5517 0.6956 0.059 Uiso 1 1 calc R . .
C24 C 0.2385(11) 0.5984(13) 0.5797(10) 0.042(4) Uani 1 1 d . . .
C25 C 0.2484(11) 0.5657(14) 0.4817(10) 0.046(4) Uani 1 1 d . . .
O5 O 0.2231(7) 0.4563(7) 0.4221(6) 0.035(2) Uani 1 1 d . . .
C26 C 0.2824(10) 0.6498(11) 0.4397(9) 0.031(3) Uani 1 1 d . . .
O6 O 0.2852(7) 0.6080(7) 0.3458(6) 0.034(2) Uani 1 1 d . . .
C27 C 0.3104(12) 0.7636(13) 0.4977(11) 0.043(4) Uani 1 1 d . . .
C28 C 0.3025(13) 0.7965(14) 0.5980(11) 0.052(4) Uani 1 1 d . . .
H28 H 0.3231 0.8758 0.6380 0.063 Uiso 1 1 calc R . .
C29 C 0.2665(13) 0.7175(16) 0.6367(12) 0.058(5) Uani 1 1 d . . .
H29 H 0.2595 0.7412 0.7030 0.069 Uiso 1 1 calc R . .
C30 C 0.3397(11) 0.8524(13) 0.4629(13) 0.056(5) Uani 1 1 d . A .
H30 H 0.3619 0.9288 0.5106 0.067 Uiso 1 1 calc R . .
N6 N 0.3397(10) 0.8407(10) 0.3717(10) 0.050(3) Uani 1 1 d . . .
C31 C 0.3614(16) 0.9465(16) 0.3559(15) 0.084(7) Uani 0.50 1 d PD A 1
H31A H 0.4443 0.9783 0.3500 0.101 Uiso 0.50 1 calc PR A 1
H31B H 0.3528 1.0048 0.4138 0.101 Uiso 0.50 1 calc PR A 1
C33 C 0.276(2) 0.925(3) 0.2648(18) 0.058(9) Uani 0.50 1 d PD A 1
H33C H 0.1946 0.8807 0.2669 0.069 Uiso 0.50 1 calc PR A 1
H33D H 0.2800 1.0001 0.2661 0.069 Uiso 0.50 1 calc PR A 1
C35 C 0.2961(14) 0.8611(17) 0.1702(14) 0.075(6) Uani 0.50 1 d PD A 1
H35A H 0.2326 0.8507 0.1162 0.090 Uiso 0.50 1 calc PR A 1
H35B H 0.3730 0.9107 0.1643 0.090 Uiso 0.50 1 calc PR A 1
C32 C 0.3614(16) 0.9465(16) 0.3559(15) 0.084(7) Uani 0.50 1 d PD A 2
H32A H 0.4302 1.0091 0.4103 0.101 Uiso 0.50 1 calc PR A 2
H32B H 0.2910 0.9657 0.3641 0.101 Uiso 0.50 1 calc PR A 2
C34 C 0.385(3) 0.952(2) 0.2627(18) 0.078(13) Uani 0.50 1 d PD A 2
H34C H 0.4642 0.9486 0.2597 0.093 Uiso 0.50 1 calc PR A 2
H34D H 0.3919 1.0287 0.2642 0.093 Uiso 0.50 1 calc PR A 2
C36 C 0.2961(14) 0.8611(17) 0.1702(14) 0.075(6) Uani 0.50 1 d PD A 2
H36A H 0.2153 0.8577 0.1751 0.090 Uiso 0.50 1 calc PR A 2
H36B H 0.3129 0.8812 0.1134 0.090 Uiso 0.50 1 calc PR A 2
N1 N 0.2984(9) 0.7472(10) 0.1526(10) 0.044(3) Uani 1 1 d . . .
N10 N -0.0238(9) 0.3747(10) 0.1676(8) 0.045(3) Uani 1 1 d D . .
O10 O 0.0364(7) 0.4470(8) 0.2544(6) 0.038(2) Uani 1 1 d D . .
O11 O 0.0277(8) 0.3160(8) 0.1171(7) 0.044(2) Uani 1 1 d D . .
O12 O -0.1263(7) 0.3600(9) 0.1357(8) 0.058(3) Uani 1 1 d D . .
N20 N 0.5248(14) 0.2503(11) 0.1714(9) 0.074(5) Uani 1 1 d D . .
O20 O 0.4309(9) 0.1842(11) 0.1734(9) 0.077(4) Uani 1 1 d D . .
O21 O 0.5598(11) 0.3599(11) 0.2197(9) 0.075(4) Uani 1 1 d D . .
O22 O 0.5957(12) 0.2142(13) 0.1299(9) 0.084(4) Uani 1 1 d D . .
N30 N 0.3616(14) 0.1580(15) 0.6525(12) 0.071(5) Uani 1 1 d D . .
O30 O 0.2908(19) 0.1188(15) 0.5681(13) 0.146(8) Uani 1 1 d D . .
O31 O 0.4471(17) 0.2550(12) 0.6968(12) 0.131(8) Uani 1 1 d D . .
O32 O 0.3489(13) 0.0835(12) 0.6846(12) 0.102(5) Uani 1 1 d D . .
C40 C 0.5052(13) 0.5282(14) 0.3851(12) 0.064(5) Uani 1 1 d . . .
H40A H 0.5587 0.5813 0.3617 0.076 Uiso 1 1 calc R . .
H40B H 0.5508 0.4969 0.4180 0.076 Uiso 1 1 calc R . .
H40C H 0.4696 0.5700 0.4321 0.076 Uiso 1 1 calc R . .
O40 O 0.4152(8) 0.4378(10) 0.3047(7) 0.057(3) Uani 1 1 d . . .
H40X H 0.4199 0.3742 0.2713 0.069 Uiso 1 1 d . . .
O50 O 0.2693(11) 0.2437(12) 0.4585(10) 0.081(4) Uani 1 1 d . . .
H50X H 0.2744 0.2007 0.4920 0.097 Uiso 1 1 d . . .
C50 C 0.350(2) 0.234(2) 0.3975(18) 0.125(11) Uani 1 1 d . . .
H50A H 0.3994 0.1977 0.4186 0.149 Uiso 1 1 calc R . .
H50B H 0.4012 0.3112 0.4037 0.149 Uiso 1 1 calc R . .
H50C H 0.3045 0.1863 0.3283 0.149 Uiso 1 1 calc R . .
O60 O 0.0788(8) 0.6589(9) 0.2329(7) 0.051(3) Uani 1 1 d . . .
H60X H 0.0377 0.6231 0.2601 0.062 Uiso 1 1 d . . .
C60 C 0.0141(12) 0.6206(15) 0.1331(12) 0.057(5) Uani 1 1 d . A .
H60A H -0.0683 0.6132 0.1315 0.068 Uiso 1 1 calc R . .
H60B H 0.0138 0.5453 0.0932 0.068 Uiso 1 1 calc R . .
H60C H 0.0522 0.6771 0.1060 0.068 Uiso 1 1 calc R . .

loop_
_atom_site_aniso_label
_atom_site_aniso_U_11
_atom_site_aniso_U_22
_atom_site_aniso_U_33
_atom_site_aniso_U_23
_atom_site_aniso_U_13
_atom_site_aniso_U_12
Tb1 0.0210(3) 0.0321(4) 0.0335(4) 0.0042(3) 0.0046(2) 0.0029(2)
Cu1 0.0210(8) 0.0511(11) 0.0417(10) 0.0194(8) 0.0064(7) 0.0095(7)
Cu2 0.0230(8) 0.0358(10) 0.0459(10) 0.0115(8) 0.0020(7) 0.0041(7)
Cu3 0.0253(8) 0.0439(10) 0.0322(9) -0.0025(8) -0.0018(7) 0.0123(7)
C1 0.017(5) 0.052(7) 0.044(7) 0.019(6) -0.002(5) -0.002(5)
C2 0.018(6) 0.054(10) 0.026(7) 0.006(7) -0.009(5) -0.009(6)
C3 0.022(6) 0.049(9) 0.047(9) 0.018(8) 0.007(6) -0.003(6)
O1 0.019(4) 0.052(6) 0.032(5) 0.009(4) 0.002(4) 0.006(4)
C4 0.024(6) 0.037(8) 0.029(7) 0.000(6) -0.001(5) 0.003(6)
O2 0.016(4) 0.042(5) 0.031(5) 0.005(4) 0.005(4) 0.007(4)
C5 0.014(6) 0.071(11) 0.024(7) 0.011(7) -0.002(5) -0.003(6)
C6 0.029(7) 0.069(12) 0.024(8) -0.001(8) 0.000(6) -0.010(7)
C7 0.029(7) 0.055(10) 0.032(9) 0.012(8) -0.012(6) -0.020(7)
C8 0.023(7) 0.069(11) 0.028(8) 0.000(8) -0.002(6) 0.017(7)
N2 0.022(6) 0.076(10) 0.024(6) -0.002(6) -0.005(5) 0.015(6)
C9 0.038(8) 0.096(14) 0.039(9) -0.001(9) 0.010(7) 0.041(9)
C10 0.062(11) 0.100(16) 0.053(11) 0.007(10) 0.011(9) 0.051(11)
C11 0.138(18) 0.060(11) 0.041(10) 0.012(9) 0.032(11) 0.067(13)
N3 0.047(8) 0.043(8) 0.053(8) 0.000(6) -0.001(6) 0.023(6)
C12 0.042(9) 0.038(9) 0.055(10) -0.008(8) -0.018(8) 0.020(7)
C13 0.020(6) 0.031(8) 0.049(9) 0.008(7) -0.010(6) 0.001(5)
C14 0.015(6) 0.040(8) 0.049(9) 0.013(7) -0.011(6) 0.000(6)
O3 0.029(5) 0.035(5) 0.030(5) 0.007(4) 0.005(4) 0.010(4)
C15 0.013(5) 0.038(8) 0.046(9) 0.020(7) -0.006(5) -0.002(5)
O4 0.014(4) 0.035(5) 0.049(6) 0.008(4) 0.005(4) -0.001(4)
C16 0.015(6) 0.043(9) 0.066(10) 0.024(8) 0.001(6) 0.003(6)
C17 0.015(6) 0.041(9) 0.095(14) 0.038(9) -0.018(7) -0.007(6)
C18 0.041(8) 0.040(9) 0.065(11) 0.011(8) -0.005(8) 0.014(7)
C19 0.014(6) 0.054(10) 0.082(12) 0.037(10) 0.005(7) 0.004(6)
N4 0.034(6) 0.063(9) 0.056(8) 0.036(7) 0.019(6) 0.018(6)
C20 0.046(10) 0.102(15) 0.088(14) 0.064(12) 0.035(10) 0.031(10)
C21 0.083(14) 0.122(19) 0.089(15) 0.080(15) 0.051(13) 0.047(13)
C22 0.040(9) 0.119(17) 0.049(10) 0.045(11) 0.011(8) 0.022(10)
N5 0.023(6) 0.074(10) 0.042(7) 0.028(7) 0.009(5) 0.014(6)
C23 0.028(7) 0.077(12) 0.034(8) 0.013(8) 0.005(6) 0.023(8)
C24 0.024(6) 0.047(9) 0.037(8) 0.000(7) -0.003(6) 0.013(6)
C25 0.024(7) 0.058(10) 0.038(9) -0.003(7) 0.000(6) 0.020(7)
O5 0.030(5) 0.030(5) 0.026(5) -0.002(4) -0.002(4) 0.004(4)
C26 0.014(5) 0.032(7) 0.031(7) 0.002(6) -0.002(5) 0.003(5)
O6 0.017(4) 0.031(5) 0.039(6) 0.006(4) 0.001(4) 0.004(4)
C27 0.035(7) 0.038(9) 0.041(9) 0.002(7) 0.000(6) 0.014(6)
C28 0.048(9) 0.043(9) 0.037(9) -0.008(7) -0.011(7) 0.016(7)
C29 0.041(9) 0.073(12) 0.036(9) -0.002(9) -0.005(7) 0.025(8)
C30 0.020(7) 0.040(9) 0.064(12) -0.007(8) -0.021(7) 0.000(6)
N6 0.035(7) 0.039(7) 0.056(9) 0.016(7) -0.012(6) 0.002(5)
C31 0.051(11) 0.057(12) 0.105(17) 0.023(12) -0.031(11) 0.001(9)
C33 0.035(16) 0.041(19) 0.08(3) 0.017(18) -0.007(16) 0.010(14)
C35 0.029(8) 0.084(15) 0.104(16) 0.054(13) -0.004(9) 0.004(8)
C32 0.051(11) 0.057(12) 0.105(17) 0.023(12) -0.031(11) 0.001(9)
C34 0.08(3) 0.021(16) 0.11(3) 0.004(18) 0.06(2) 0.009(17)
C36 0.029(8) 0.084(15) 0.104(16) 0.054(13) -0.004(9) 0.004(8)
N1 0.021(5) 0.037(7) 0.069(9) 0.024(7) -0.001(5) 0.006(5)
N10 0.023(6) 0.047(8) 0.053(8) 0.010(6) -0.002(5) 0.013(5)
O10 0.026(4) 0.042(6) 0.035(5) 0.007(4) 0.005(4) 0.009(4)
O11 0.034(5) 0.040(6) 0.035(6) 0.005(4) -0.004(4) 0.004(4)
O12 0.020(5) 0.059(7) 0.068(7) 0.010(6) -0.014(5) 0.009(4)
N20 0.114(15) 0.049(10) 0.024(7) 0.003(7) -0.001(8) 0.008(10)
O20 0.036(6) 0.080(9) 0.082(9) 0.015(7) 0.011(6) 0.003(6)
O21 0.066(8) 0.084(10) 0.068(8) 0.021(7) 0.023(7) 0.028(7)
O22 0.085(10) 0.122(12) 0.057(8) 0.020(8) 0.022(7) 0.069(9)
N30 0.086(12) 0.112(15) 0.058(11) 0.065(12) 0.014(9) 0.060(12)
O30 0.23(2) 0.131(16) 0.129(17) 0.079(14) 0.051(17) 0.108(17)
O31 0.20(2) 0.058(9) 0.132(15) 0.029(10) 0.122(15) 0.035(11)
O32 0.092(11) 0.086(11) 0.105(12) 0.031(10) -0.003(9) 0.024(9)
C40 0.032(8) 0.061(11) 0.064(11) 0.002(9) -0.006(7) 0.007(7)
O40 0.029(5) 0.083(8) 0.036(6) -0.005(5) -0.008(4) 0.028(5)
O50 0.055(7) 0.100(11) 0.092(10) 0.034(8) 0.019(7) 0.041(7)
C50 0.082(16) 0.12(2) 0.12(2) -0.026(16) -0.018(14) 0.061(15)
O60 0.025(5) 0.057(7) 0.050(6) 0.009(5) 0.002(4) 0.005(4)
C60 0.022(7) 0.073(12) 0.059(10) 0.029(9) 0.006(7) 0.000(7)

loop_
_atom_type_symbol
_atom_type_description
_atom_type_scat_dispersion_real
_atom_type_scat_dispersion_imag
_atom_type_scat_source
C C 0.0033 0.0016 'International Tables Vol C Tables 4.2.6.8 and 6.1.1.4'
H H 0.0000 0.0000 'International Tables Vol C Tables 4.2.6.8 and 6.1.1.4'
N N 0.0061 0.0033 'International Tables Vol C Tables 4.2.6.8 and 6.1.1.4'
O O 0.0106 0.0060 'International Tables Vol C Tables 4.2.6.8 and 6.1.1.4'
Cu Cu 0.3201 1.2651 'International Tables Vol C Tables 4.2.6.8 and 6.1.1.4'
Tb Tb -0.1723 4.1537 'International Tables Vol C Tables 4.2.6.8 and 6.1.1.4'

loop_
_geom_angle_atom_site_label_1
_geom_angle_atom_site_label_2
_geom_angle_atom_site_label_3
_geom_angle
O40 Tb1 O1 94.4(4)
O40 Tb1 O4 108.3(4)
O1 Tb1 O4 157.3(3)
O40 Tb1 O5 82.1(3)
O1 Tb1 O5 123.9(3)
O4 Tb1 O5 60.2(3)
O40 Tb1 O2 74.7(3)
O1 Tb1 O2 64.9(3)
O4 Tb1 O2 121.6(3)
O5 Tb1 O2 156.0(3)
O40 Tb1 O6 82.6(3)
O1 Tb1 O6 60.2(3)
O4 Tb1 O6 120.3(3)
O5 Tb1 O6 63.9(3)
O2 Tb1 O6 117.9(3)
O40 Tb1 O3 88.6(3)
O1 Tb1 O3 120.1(3)
O4 Tb1 O3 63.4(3)
O5 Tb1 O3 115.8(3)
O2 Tb1 O3 58.4(3)
O6 Tb1 O3 171.1(3)
O40 Tb1 O11 154.6(3)
O1 Tb1 O11 79.3(3)
O4 Tb1 O11 80.7(3)
O5 Tb1 O11 121.9(3)
O2 Tb1 O11 80.5(3)
O6 Tb1 O11 114.0(3)
O3 Tb1 O11 74.0(3)
O40 Tb1 O10 152.8(3)
O1 Tb1 O10 81.4(3)
O4 Tb1 O10 77.8(3)
O5 Tb1 O10 78.3(3)
O2 Tb1 O10 125.7(3)
O6 Tb1 O10 71.9(3)
O3 Tb1 O10 116.9(3)
O11 Tb1 O10 51.1(3)
O40 Tb1 N10 173.8(4)
O1 Tb1 N10 79.6(3)
O4 Tb1 N10 77.8(3)
O5 Tb1 N10 100.2(3)
O2 Tb1 N10 103.6(3)
O6 Tb1 N10 93.2(3)
O3 Tb1 N10 95.5(3)
O11 Tb1 N10 25.6(3)
O10 Tb1 N10 25.5(3)
O4 Cu1 O5 78.9(3)
O4 Cu1 N5 172.0(5)
O5 Cu1 N5 93.9(5)
O4 Cu1 N4 91.6(5)
O5 Cu1 N4 161.7(5)
N5 Cu1 N4 94.4(5)
O4 Cu1 O50 92.3(4)
O5 Cu1 O50 100.3(4)
N5 Cu1 O50 92.4(5)
N4 Cu1 O50 95.6(5)
O1 Cu2 O6 77.6(4)
O1 Cu2 N1 92.3(5)
O6 Cu2 N1 169.7(4)
O1 Cu2 N6 169.8(5)
O6 Cu2 N6 92.5(5)
N1 Cu2 N6 97.7(5)
O1 Cu2 O60 92.7(3)
O6 Cu2 O60 92.7(3)
N1 Cu2 O60 86.2(4)
N6 Cu2 O60 90.0(4)
O2 Cu3 O3 77.0(4)
O2 Cu3 N3 167.8(4)
O3 Cu3 N3 94.5(5)
O2 Cu3 N2 91.9(5)
O3 Cu3 N2 168.7(5)
N3 Cu3 N2 96.4(6)
O2 Cu3 O20 103.6(4)
O3 Cu3 O20 87.8(4)
N3 Cu3 O20 84.4(5)
N2 Cu3 O20 96.2(4)
N1 C1 C2 125.7(14)
N1 C1 H1 117.1
C2 C1 H1 117.1
C7 C2 C3 119.9(16)
C7 C2 C1 117.3(15)
C3 C2 C1 122.7(13)
O1 C3 C4 117.0(13)
O1 C3 C2 122.9(15)
C4 C3 C2 120.1(14)
C3 O1 Cu2 124.4(9)
C3 O1 Tb1 120.4(9)
Cu2 O1 Tb1 111.7(4)
O2 C4 C5 126.9(14)
O2 C4 C3 116.3(12)
C5 C4 C3 116.8(14)
C4 O2 Cu3 124.1(8)
C4 O2 Tb1 121.1(8)
Cu3 O2 Tb1 112.2(4)
C6 C5 C4 121.3(16)
C6 C5 C8 117.6(14)
C4 C5 C8 120.9(15)
C7 C6 C5 122.1(14)
C7 C6 H6 118.9
C5 C6 H6 118.9
C6 C7 C2 119.6(15)
C6 C7 H7 120.2
C2 C7 H7 120.2
N2 C8 C5 126.5(14)
N2 C8 H8 116.7
C5 C8 H8 116.7
C8 N2 C9 116.9(13)
C8 N2 Cu3 123.3(11)
C9 N2 Cu3 119.6(12)
N2 C9 C10 111.8(12)
N2 C9 H9A 109.3
C10 C9 H9A 109.3
N2 C9 H9B 109.3
C10 C9 H9B 109.3
H9A C9 H9B 107.9
C11 C10 C9 113.6(14)
C11 C10 H10A 108.8
C9 C10 H10A 108.8
C11 C10 H10B 108.8
C9 C10 H10B 108.8
H10A C10 H10B 107.7
C10 C11 N3 116.0(14)
C10 C11 H11A 108.3
N3 C11 H11A 108.3
C10 C11 H11B 108.3
N3 C11 H11B 108.3
H11A C11 H11B 107.4
C12 N3 C11 115.9(13)
C12 N3 Cu3 122.9(10)
C11 N3 Cu3 121.2(11)
N3 C12 C13 126.7(14)
N3 C12 H12 116.6
C13 C12 H12 116.6
C14 C13 C12 125.3(13)
C14 C13 C18 117.3(14)
C12 C13 C18 117.0(14)
O3 C14 C15 115.4(12)
O3 C14 C13 122.0(13)
C15 C14 C13 122.4(13)
C14 O3 Cu3 127.1(9)
C14 O3 Tb1 121.2(8)
Cu3 O3 Tb1 111.2(4)
O4 C15 C14 117.6(11)
O4 C15 C16 122.8(13)
C14 C15 C16 119.6(13)
C15 O4 Cu1 121.8(8)
C15 O4 Tb1 120.8(8)
Cu1 O4 Tb1 110.6(4)
C17 C16 C15 118.0(14)
C17 C16 C19 119.4(14)
C15 C16 C19 122.1(14)
C18 C17 C16 122.8(14)
C18 C17 H17 118.6
C16 C17 H17 118.6
C17 C18 C13 119.7(14)
C17 C18 H18 120.1
C13 C18 H18 120.1
N4 C19 C16 125.4(13)
N4 C19 H19 117.3
C16 C19 H19 117.3
C19 N4 C20 117.1(14)
C19 N4 Cu1 124.0(10)
C20 N4 Cu1 117.9(11)
N4 C20 C21 109.6(13)
N4 C20 H20A 109.8
C21 C20 H20A 109.8
N4 C20 H20B 109.8
C21 C20 H20B 109.8
H20A C20 H20B 108.2
C22 C21 C20 116.4(16)
C22 C21 H21A 108.2
C20 C21 H21A 108.2
C22 C21 H21B 108.2
C20 C21 H21B 108.2
H21A C21 H21B 107.3
N5 C22 C21 115.2(14)
N5 C22 H22A 108.5
C21 C22 H22A 108.5
N5 C22 H22B 108.5
C21 C22 H22B 108.5
H22A C22 H22B 107.5
C23 N5 C22 116.5(14)
C23 N5 Cu1 121.3(11)
C22 N5 Cu1 122.2(12)
N5 C23 C24 128.1(14)
N5 C23 H23 115.9
C24 C23 H23 115.9
C25 C24 C29 118.3(15)
C25 C24 C23 123.6(14)
C29 C24 C23 118.1(14)
O5 C25 C24 122.8(15)
O5 C25 C26 116.8(12)
C24 C25 C26 120.4(14)
C25 O5 Cu1 124.5(9)
C25 O5 Tb1 121.4(9)
Cu1 O5 Tb1 109.7(3)
O6 C26 C27 125.8(13)
O6 C26 C25 114.9(12)
C27 C26 C25 119.3(13)
C26 O6 Cu2 125.4(9)
C26 O6 Tb1 122.5(8)
Cu2 O6 Tb1 110.0(4)
C26 C27 C30 123.9(14)
C26 C27 C28 119.9(15)
C30 C27 C28 116.0(15)
C29 C28 C27 121.1(15)
C29 C28 H28 119.5
C27 C28 H28 119.5
C28 C29 C24 121.0(15)
C28 C29 H29 119.5
C24 C29 H29 119.5
N6 C30 C27 126.8(14)
N6 C30 H30 116.6
C27 C30 H30 116.6
C30 N6 C31 114.3(15)
C30 N6 Cu2 124.3(11)
C31 N6 Cu2 121.1(12)
N6 C31 C33 111.1(17)
N6 C31 H31A 109.4
C33 C31 H31A 109.4
N6 C31 H31B 109.4
C33 C31 H31B 109.4
H31A C31 H31B 108.0
C35 C33 C31 116.2(18)
C35 C33 H33C 108.2
C31 C33 H33C 108.2
C35 C33 H33D 108.2
C31 C33 H33D 108.2
H33C C33 H33D 107.4
N1 C35 C33 118.2(19)
N1 C35 H35A 107.8
C33 C35 H35A 107.8
N1 C35 H35B 107.8
C33 C35 H35B 107.8
H35A C35 H35B 107.1
H34C C34 H34D 107.4
C1 N1 C35 114.3(14)
C1 N1 Cu2 125.0(11)
C35 N1 Cu2 120.6(11)
O12 N10 O10 121.7(11)
O12 N10 O11 122.1(11)
O10 N10 O11 116.2(9)
O12 N10 Tb1 177.2(10)
O10 N10 Tb1 58.7(5)
O11 N10 Tb1 57.5(5)
N10 O10 Tb1 95.8(7)
N10 O11 Tb1 96.9(6)
O20 N20 O22 121.3(14)
O20 N20 O21 120.5(14)
O22 N20 O21 117.9(14)
N20 O20 Cu3 107.4(11)
O32 N30 O31 119.9(15)
O32 N30 O30 111.6(16)
O31 N30 O30 127.9(16)
O40 C40 H40A 109.5
O40 C40 H40B 109.5
H40A C40 H40B 109.5
O40 C40 H40C 109.5
H40A C40 H40C 109.5
H40B C40 H40C 109.5
C40 O40 Tb1 132.3(9)
C40 O40 H40X 124.0
Tb1 O40 H40X 102.7
C50 O50 Cu1 125.4(14)
C50 O50 H50X 104.7
Cu1 O50 H50X 128.7
O50 C50 H50A 109.5
O50 C50 H50B 109.5
H50A C50 H50B 109.5
O50 C50 H50C 109.5
H50A C50 H50C 109.5
H50B C50 H50C 109.5
C60 O60 Cu2 116.2(8)
C60 O60 H60X 109.3
Cu2 O60 H60X 118.8
O60 C60 H60A 109.5
O60 C60 H60B 109.5
H60A C60 H60B 109.5
O60 C60 H60C 109.5
H60A C60 H60C 109.5
H60B C60 H60C 109.5

loop_
_geom_bond_atom_site_label_1
_geom_bond_atom_site_label_2
_geom_bond_distance
Tb1 O40 2.300(9)
Tb1 O1 2.407(10)
Tb1 O4 2.431(9)
Tb1 O5 2.438(8)
Tb1 O2 2.444(8)
Tb1 O6 2.448(8)
Tb1 O3 2.464(9)
Tb1 O11 2.484(9)
Tb1 O10 2.513(9)
Tb1 N10 2.925(10)
Cu1 O4 1.915(9)
Cu1 O5 1.931(9)
Cu1 N5 1.957(13)
Cu1 N4 1.985(12)
Cu1 O50 2.324(13)
Cu2 O1 1.941(9)
Cu2 O6 1.944(9)
Cu2 N1 1.968(13)
Cu2 N6 1.977(13)
Cu2 O60 2.533(9)
Cu3 O2 1.921(9)
Cu3 O3 1.926(8)
Cu3 N3 1.951(13)
Cu3 N2 1.991(12)
Cu3 O20 2.494(13)
C1 N1 1.298(18)
C1 C2 1.45(2)
C1 H1 0.9500
C2 C7 1.40(2)
C2 C3 1.44(2)
C3 O1 1.335(16)
C3 C4 1.43(2)
C4 O2 1.291(16)
C4 C5 1.414(18)
C5 C6 1.40(2)
C5 C8 1.43(2)
C6 C7 1.35(2)
C6 H6 0.9500
C7 H7 0.9500
C8 N2 1.28(2)
C8 H8 0.9500
N2 C9 1.460(19)
C9 C10 1.49(2)
C9 H9A 0.9900
C9 H9B 0.9900
C10 C11 1.478(19)
C10 H10A 0.9900
C10 H10B 0.9900
C11 N3 1.51(2)
C11 H11A 0.9900
C11 H11B 0.9900
N3 C12 1.29(2)
C12 C13 1.42(2)
C12 H12 0.9500
C13 C14 1.415(19)
C13 C18 1.43(2)
C14 O3 1.321(15)
C14 C15 1.38(2)
C15 O4 1.340(16)
C15 C16 1.431(18)
C16 C17 1.39(2)
C16 C19 1.46(2)
C17 C18 1.38(2)
C17 H17 0.9500
C18 H18 0.9500
C19 N4 1.29(2)
C19 H19 0.9500
N4 C20 1.455(19)
C20 C21 1.51(3)
C20 H20A 0.9900
C20 H20B 0.9900
C21 C22 1.51(3)
C21 H21A 0.9900
C21 H21B 0.9900
C22 N5 1.47(2)
C22 H22A 0.9900
C22 H22B 0.9900
N5 C23 1.28(2)
C23 C24 1.45(2)
C23 H23 0.9500
C24 C25 1.401(19)
C24 C29 1.43(2)
C25 O5 1.334(16)
C25 C26 1.43(2)
C26 O6 1.323(15)
C26 C27 1.369(18)
C27 C30 1.41(2)
C27 C28 1.43(2)
C28 C29 1.34(2)
C28 H28 0.9500
C29 H29 0.9500
C30 N6 1.31(2)
C30 H30 0.9500
N6 C31 1.45(2)
C31 C33 1.49(2)
C31 H31A 0.9900
C31 H31B 0.9900
C33 C35 1.47(2)
C33 H33C 0.9900
C33 H33D 0.9900
C35 N1 1.47(2)
C35 H35A 0.9900
C35 H35B 0.9900
C34 H34C 0.9900
C34 H34D 0.9900
N10 O12 1.219(11)
N10 O10 1.266(12)
N10 O11 1.273(12)
N20 O20 1.207(13)
N20 O22 1.254(14)
N20 O21 1.283(14)
N30 O32 1.215(14)
N30 O31 1.254(15)
N30 O30 1.267(15)
C40 O40 1.392(16)
C40 H40A 0.9800
C40 H40B 0.9800
C40 H40C 0.9800
O40 H40X 0.8535
O50 C50 1.42(3)
O50 H50X 0.8899
C50 H50A 0.9800
C50 H50B 0.9800
C50 H50C 0.9800
O60 C60 1.424(17)
O60 H60X 0.8129
C60 H60A 0.9800
C60 H60B 0.9800
C60 H60C 0.9800

loop_
_geom_hbond_atom_site_label_D
_geom_hbond_atom_site_label_H
_geom_hbond_atom_site_label_A
_geom_hbond_distance_DH
_geom_hbond_distance_HA
_geom_hbond_distance_DA
_geom_hbond_angle_DHA
O60 H60X O10 0.81 2.32 2.839(15) 122.0
O50 H50X O30 0.89 1.85 2.74(2) 176.7
O40 H40X O21 0.85 2.00 2.588(15) 125.3

loop_
_geom_torsion_atom_site_label_1
_geom_torsion_atom_site_label_2
_geom_torsion_atom_site_label_3
_geom_torsion_atom_site_label_4
_geom_torsion
N1 C1 C2 C7 -166.6(12)
N1 C1 C2 C3 12.4(19)
C7 C2 C3 O1 -177.9(11)
C1 C2 C3 O1 3.1(19)
C7 C2 C3 C4 1.4(18)
C1 C2 C3 C4 -177.5(11)
C4 C3 O1 Cu2 153.6(9)
C2 C3 O1 Cu2 -27.1(17)
C4 C3 O1 Tb1 -3.8(14)
C2 C3 O1 Tb1 175.5(9)
O6 Cu2 O1 C3 -152.7(11)
N1 Cu2 O1 C3 28.8(10)
N6 Cu2 O1 C3 -139(2)
O60 Cu2 O1 C3 115.2(10)
O6 Cu2 O1 Tb1 6.4(3)
N1 Cu2 O1 Tb1 -172.1(4)
N6 Cu2 O1 Tb1 20(3)
O60 Cu2 O1 Tb1 -85.8(4)
O40 Tb1 O1 C3 75.4(9)
O4 Tb1 O1 C3 -107.8(11)
O5 Tb1 O1 C3 158.8(8)
O2 Tb1 O1 C3 4.6(8)
O6 Tb1 O1 C3 154.3(9)
O3 Tb1 O1 C3 -15.4(9)
O11 Tb1 O1 C3 -79.8(9)
O10 Tb1 O1 C3 -131.6(9)
N10 Tb1 O1 C3 -105.8(9)
O40 Tb1 O1 Cu2 -84.6(4)
O4 Tb1 O1 Cu2 92.2(8)
O5 Tb1 O1 Cu2 -1.2(5)
O2 Tb1 O1 Cu2 -155.4(5)
O6 Tb1 O1 Cu2 -5.7(3)
O3 Tb1 O1 Cu2 -175.5(3)
O11 Tb1 O1 Cu2 120.2(4)
O10 Tb1 O1 Cu2 68.3(4)
N10 Tb1 O1 Cu2 94.1(4)
O1 C3 C4 O2 -1.2(17)
C2 C3 C4 O2 179.4(11)
O1 C3 C4 C5 -178.3(10)
C2 C3 C4 C5 2.3(18)
C5 C4 O2 Cu3 -17.4(17)
C3 C4 O2 Cu3 165.8(8)
C5 C4 O2 Tb1 -177.6(9)
C3 C4 O2 Tb1 5.6(14)
O3 Cu3 O2 C4 -152.6(9)
N3 Cu3 O2 C4 -107(2)
N2 Cu3 O2 C4 26.1(9)
O20 Cu3 O2 C4 122.9(9)
O3 Cu3 O2 Tb1 9.2(4)
N3 Cu3 O2 Tb1 55(2)
N2 Cu3 O2 Tb1 -172.1(4)
O20 Cu3 O2 Tb1 -75.3(4)
O40 Tb1 O2 C4 -107.9(9)
O1 Tb1 O2 C4 -5.4(8)
O4 Tb1 O2 C4 149.9(8)
O5 Tb1 O2 C4 -123.1(9)
O6 Tb1 O2 C4 -35.1(9)
O3 Tb1 O2 C4 154.2(9)
O11 Tb1 O2 C4 77.1(8)
O10 Tb1 O2 C4 52.0(9)
N10 Tb1 O2 C4 66.0(8)
O40 Tb1 O2 Cu3 89.8(5)
O1 Tb1 O2 Cu3 -167.8(5)
O4 Tb1 O2 Cu3 -12.5(5)
O5 Tb1 O2 Cu3 74.5(8)
O6 Tb1 O2 Cu3 162.6(3)
O3 Tb1 O2 Cu3 -8.2(3)
O11 Tb1 O2 Cu3 -85.3(4)
O10 Tb1 O2 Cu3 -110.4(4)
N10 Tb1 O2 Cu3 -96.3(4)
O2 C4 C5 C6 179.5(12)
C3 C4 C5 C6 -3.8(18)
O2 C4 C5 C8 -5.6(19)
C3 C4 C5 C8 171.1(11)
C4 C5 C6 C7 1(2)
C8 C5 C6 C7 -173.6(12)
C5 C6 C7 C2 3(2)
C3 C2 C7 C6 -3.9(19)
C1 C2 C7 C6 175.1(12)
C6 C5 C8 N2 -174.2(13)
C4 C5 C8 N2 11(2)
C5 C8 N2 C9 -176.8(12)
C5 C8 N2 Cu3 7.4(19)
O2 Cu3 N2 C8 -21.4(11)
O3 Cu3 N2 C8 -15(3)
N3 Cu3 N2 C8 149.6(11)
O20 Cu3 N2 C8 -125.4(11)
O2 Cu3 N2 C9 162.9(9)
O3 Cu3 N2 C9 169.4(17)
N3 Cu3 N2 C9 -26.1(10)
O20 Cu3 N2 C9 59.0(10)
C8 N2 C9 C10 -122.6(15)
Cu3 N2 C9 C10 53.3(16)
N2 C9 C10 C11 -71.9(19)
C9 C10 C11 N3 63(2)
C10 C11 N3 C12 144.0(16)
C10 C11 N3 Cu3 -37(2)
O2 Cu3 N3 C12 -31(3)
O3 Cu3 N3 C12 13.3(13)
N2 Cu3 N3 C12 -163.7(12)
O20 Cu3 N3 C12 100.7(13)
O2 Cu3 N3 C11 150(2)
O3 Cu3 N3 C11 -165.6(12)
N2 Cu3 N3 C11 17.4(13)
O20 Cu3 N3 C11 -78.2(12)
C11 N3 C12 C13 167.3(15)
Cu3 N3 C12 C13 -12(2)
N3 C12 C13 C14 0(2)
N3 C12 C13 C18 -172.5(15)
C12 C13 C14 O3 6(2)
C18 C13 C14 O3 178.8(12)
C12 C13 C14 C15 -169.5(13)
C18 C13 C14 C15 3.3(19)
C15 C14 O3 Cu3 176.2(9)
C13 C14 O3 Cu3 0.4(17)
C15 C14 O3 Tb1 -12.4(15)
C13 C14 O3 Tb1 171.8(9)
O2 Cu3 O3 C14 163.1(10)
N3 Cu3 O3 C14 -8.2(11)
N2 Cu3 O3 C14 156.4(19)
O20 Cu3 O3 C14 -92.4(10)
O2 Cu3 O3 Tb1 -9.0(4)
N3 Cu3 O3 Tb1 179.7(5)
N2 Cu3 O3 Tb1 -16(2)
O20 Cu3 O3 Tb1 95.5(4)
O40 Tb1 O3 C14 122.7(9)
O1 Tb1 O3 C14 -143.1(8)
O4 Tb1 O3 C14 11.4(8)
O5 Tb1 O3 C14 42.2(9)
O2 Tb1 O3 C14 -164.5(10)
O6 Tb1 O3 C14 128.1(18)
O11 Tb1 O3 C14 -76.0(9)
O10 Tb1 O3 C14 -47.4(9)
N10 Tb1 O3 C14 -62.0(9)
O40 Tb1 O3 Cu3 -64.7(4)
O1 Tb1 O3 Cu3 29.5(5)
O4 Tb1 O3 Cu3 -176.0(5)
O5 Tb1 O3 Cu3 -145.2(4)
O2 Tb1 O3 Cu3 8.1(3)
O6 Tb1 O3 Cu3 -59(2)
O11 Tb1 O3 Cu3 96.6(4)
O10 Tb1 O3 Cu3 125.3(4)
N10 Tb1 O3 Cu3 110.6(4)
O3 C14 C15 O4 3.5(18)
C13 C14 C15 O4 179.2(11)
O3 C14 C15 C16 -175.9(11)
C13 C14 C15 C16 0(2)
C14 C15 O4 Cu1 -141.4(10)
C16 C15 O4 Cu1 38.0(15)
C14 C15 O4 Tb1 7.1(15)
C16 C15 O4 Tb1 -173.5(9)
O5 Cu1 O4 C15 157.4(9)
N5 Cu1 O4 C15 -176(3)
N4 Cu1 O4 C15 -38.3(9)
O50 Cu1 O4 C15 57.4(9)
O5 Cu1 O4 Tb1 6.1(4)
N5 Cu1 O4 Tb1 32(3)
N4 Cu1 O4 Tb1 170.4(5)
O50 Cu1 O4 Tb1 -94.0(5)
O40 Tb1 O4 C15 -88.0(9)
O1 Tb1 O4 C15 95.4(11)
O5 Tb1 O4 C15 -157.1(9)
O2 Tb1 O4 C15 -5.1(9)
O6 Tb1 O4 C15 180.0(8)
O3 Tb1 O4 C15 -9.2(8)
O11 Tb1 O4 C15 67.5(8)
O10 Tb1 O4 C15 119.5(9)
N10 Tb1 O4 C15 93.4(8)
O40 Tb1 O4 Cu1 63.7(5)
O1 Tb1 O4 Cu1 -112.9(7)
O5 Tb1 O4 Cu1 -5.5(4)
O2 Tb1 O4 Cu1 146.6(4)
O6 Tb1 O4 Cu1 -28.4(5)
O3 Tb1 O4 Cu1 142.5(5)
O11 Tb1 O4 Cu1 -140.8(5)
O10 Tb1 O4 Cu1 -88.8(4)
N10 Tb1 O4 Cu1 -114.9(5)
O4 C15 C16 C17 178.4(12)
C14 C15 C16 C17 -2.3(19)
O4 C15 C16 C19 -10(2)
C14 C15 C16 C19 169.3(13)
C15 C16 C17 C18 1(2)
C19 C16 C17 C18 -170.4(14)
C16 C17 C18 C13 2(2)
C14 C13 C18 C17 -4(2)
C12 C13 C18 C17 169.3(14)
C17 C16 C19 N4 163.5(14)
C15 C16 C19 N4 -8(2)
C16 C19 N4 C20 -172.8(14)
C16 C19 N4 Cu1 -4(2)
O4 Cu1 N4 C19 22.2(13)
O5 Cu1 N4 C19 80(2)
N5 Cu1 N4 C19 -163.2(13)
O50 Cu1 N4 C19 -70.3(13)
O4 Cu1 N4 C20 -169.2(11)
O5 Cu1 N4 C20 -111.3(16)
N5 Cu1 N4 C20 5.4(12)
O50 Cu1 N4 C20 98.3(12)
C19 N4 C20 C21 115.3(17)
Cu1 N4 C20 C21 -54.1(19)
N4 C20 C21 C22 75(2)
C20 C21 C22 N5 -31(2)
C21 C22 N5 C23 152.4(16)
C21 C22 N5 Cu1 -27(2)
O4 Cu1 N5 C23 -5(4)
O5 Cu1 N5 C23 20.9(11)
N4 Cu1 N5 C23 -142.8(11)
O50 Cu1 N5 C23 121.4(11)
O4 Cu1 N5 C22 174(2)
O5 Cu1 N5 C22 -160.0(10)
N4 Cu1 N5 C22 36.3(11)
O50 Cu1 N5 C22 -59.5(11)
C22 N5 C23 C24 171.3(13)
Cu1 N5 C23 C24 -10(2)
N5 C23 C24 C25 -6(2)
N5 C23 C24 C29 174.9(13)
C29 C24 C25 O5 -179.3(12)
C23 C24 C25 O5 2(2)
C29 C24 C25 C26 -1.8(19)
C23 C24 C25 C26 179.4(12)
C24 C25 O5 Cu1 18.1(17)
C26 C25 O5 Cu1 -159.6(8)
C24 C25 O5 Tb1 172.3(9)
C26 C25 O5 Tb1 -5.4(14)
O4 Cu1 O5 C25 150.7(10)
N5 Cu1 O5 C25 -25.7(10)
N4 Cu1 O5 C25 91.1(17)
O50 Cu1 O5 C25 -118.9(10)
O4 Cu1 O5 Tb1 -6.0(4)
N5 Cu1 O5 Tb1 177.5(5)
N4 Cu1 O5 Tb1 -65.7(16)
O50 Cu1 O5 Tb1 84.3(5)
O40 Tb1 O5 C25 91.4(9)
O1 Tb1 O5 C25 1.5(9)
O4 Tb1 O5 C25 -152.3(9)
O2 Tb1 O5 C25 106.2(10)
O6 Tb1 O5 C25 5.8(8)
O3 Tb1 O5 C25 176.0(8)
O11 Tb1 O5 C25 -97.4(9)
O10 Tb1 O5 C25 -69.7(8)
N10 Tb1 O5 C25 -82.8(9)
O40 Tb1 O5 Cu1 -111.0(5)
O1 Tb1 O5 Cu1 159.1(3)
O4 Tb1 O5 Cu1 5.4(3)
O2 Tb1 O5 Cu1 -96.1(7)
O6 Tb1 O5 Cu1 163.4(5)
O3 Tb1 O5 Cu1 -26.4(5)
O11 Tb1 O5 Cu1 60.2(5)
O10 Tb1 O5 Cu1 88.0(4)
N10 Tb1 O5 Cu1 74.9(5)
O5 C25 C26 O6 -0.3(16)
C24 C25 C26 O6 -178.0(11)
O5 C25 C26 C27 -179.4(11)
C24 C25 C26 C27 2.9(18)
C27 C26 O6 Cu2 -13.5(16)
C25 C26 O6 Cu2 167.5(8)
C27 C26 O6 Tb1 -175.1(9)
C25 C26 O6 Tb1 5.9(14)
O1 Cu2 O6 C26 -169.7(9)
N1 Cu2 O6 C26 -161(2)
N6 Cu2 O6 C26 12.6(9)
O60 Cu2 O6 C26 -77.5(8)
O1 Cu2 O6 Tb1 -6.2(3)
N1 Cu2 O6 Tb1 2(2)
N6 Cu2 O6 Tb1 176.1(4)
O60 Cu2 O6 Tb1 86.0(4)
O40 Tb1 O6 C26 -90.9(9)
O1 Tb1 O6 C26 169.7(9)
O4 Tb1 O6 C26 16.0(9)
O5 Tb1 O6 C26 -6.1(8)
O2 Tb1 O6 C26 -159.2(8)
O3 Tb1 O6 C26 -96(2)
O11 Tb1 O6 C26 109.1(8)
O10 Tb1 O6 C26 79.4(8)
N10 Tb1 O6 C26 93.7(8)
O40 Tb1 O6 Cu2 105.0(4)
O1 Tb1 O6 Cu2 5.6(3)
O4 Tb1 O6 Cu2 -148.1(3)
O5 Tb1 O6 Cu2 -170.2(5)
O2 Tb1 O6 Cu2 36.7(5)
O3 Tb1 O6 Cu2 99.5(19)
O11 Tb1 O6 Cu2 -55.0(4)
O10 Tb1 O6 Cu2 -84.8(4)
N10 Tb1 O6 Cu2 -70.4(4)
O6 C26 C27 C30 4(2)
C25 C26 C27 C30 -177.0(13)
O6 C26 C27 C28 179.4(12)
C25 C26 C27 C28 -1.6(19)
C26 C27 C28 C29 -1(2)
C30 C27 C28 C29 174.9(14)
C27 C28 C29 C24 2(2)
C25 C24 C29 C28 -1(2)
C23 C24 C29 C28 178.2(14)
C26 C27 C30 N6 3(2)
C28 C27 C30 N6 -172.3(14)
C27 C30 N6 C31 173.6(15)
C27 C30 N6 Cu2 0(2)
O1 Cu2 N6 C30 -19(3)
O6 Cu2 N6 C30 -6.2(12)
N1 Cu2 N6 C30 172.7(12)
O60 Cu2 N6 C30 86.4(12)
O1 Cu2 N6 C31 168(2)
O6 Cu2 N6 C31 -179.5(12)
N1 Cu2 N6 C31 -0.6(13)
O60 Cu2 N6 C31 -86.8(12)
C30 N6 C31 C33 -134.8(17)
Cu2 N6 C31 C33 39(2)
N6 C31 C33 C35 -73(3)
C31 C33 C35 N1 56(3)
C2 C1 N1 C35 177.0(12)
C2 C1 N1 Cu2 -1.8(18)
C33 C35 N1 C1 173.0(15)
C33 C35 N1 Cu2 -8.1(19)
O1 Cu2 N1 C1 -14.7(10)
O6 Cu2 N1 C1 -23(3)
N6 Cu2 N1 C1 163.2(10)
O60 Cu2 N1 C1 -107.3(10)
O1 Cu2 N1 C35 166.5(10)
O6 Cu2 N1 C35 158(2)
N6 Cu2 N1 C35 -15.5(10)
O60 Cu2 N1 C35 74.0(10)
O40 Tb1 N10 O12 -178(100)
O1 Tb1 N10 O12 170(20)
O4 Tb1 N10 O12 -11(20)
O5 Tb1 N10 O12 -67(20)
O2 Tb1 N10 O12 109(20)
O6 Tb1 N10 O12 -132(20)
O3 Tb1 N10 O12 50(20)
O11 Tb1 N10 O12 83(20)
O10 Tb1 N10 O12 -98(20)
O40 Tb1 N10 O10 -80(3)
O1 Tb1 N10 O10 -91.9(8)
O4 Tb1 N10 O10 87.3(8)
O5 Tb1 N10 O10 31.0(8)
O2 Tb1 N10 O10 -152.7(7)
O6 Tb1 N10 O10 -33.1(8)
O3 Tb1 N10 O10 148.5(7)
O11 Tb1 N10 O10 -178.8(13)
O40 Tb1 N10 O11 99(3)
O1 Tb1 N10 O11 86.9(8)
O4 Tb1 N10 O11 -93.9(8)
O5 Tb1 N10 O11 -150.2(8)
O2 Tb1 N10 O11 26.1(8)
O6 Tb1 N10 O11 145.7(8)
O3 Tb1 N10 O11 -32.7(8)
O10 Tb1 N10 O11 178.8(13)
O12 N10 O10 Tb1 176.8(12)
O11 N10 O10 Tb1 -1.1(12)
O40 Tb1 O10 N10 166.6(9)
O1 Tb1 O10 N10 83.7(8)
O4 Tb1 O10 N10 -87.1(8)
O5 Tb1 O10 N10 -148.8(8)
O2 Tb1 O10 N10 33.2(9)
O6 Tb1 O10 N10 145.0(8)
O3 Tb1 O10 N10 -35.7(8)
O11 Tb1 O10 N10 0.7(7)
O12 N10 O11 Tb1 -176.8(12)
O10 N10 O11 Tb1 1.1(12)
O40 Tb1 O11 N10 -165.6(9)
O1 Tb1 O11 N10 -88.3(8)
O4 Tb1 O11 N10 81.2(8)
O5 Tb1 O11 N10 35.2(9)
O2 Tb1 O11 N10 -154.3(8)
O6 Tb1 O11 N10 -38.0(8)
O3 Tb1 O11 N10 146.0(8)
O10 Tb1 O11 N10 -0.7(7)
O22 N20 O20 Cu3 -105.8(15)
O21 N20 O20 Cu3 80.8(16)
O2 Cu3 O20 N20 -57.6(10)
O3 Cu3 O20 N20 -133.6(10)
N3 Cu3 O20 N20 131.7(11)
N2 Cu3 O20 N20 35.8(11)
O1 Tb1 O40 C40 78.7(15)
O4 Tb1 O40 C40 -99.9(15)
O5 Tb1 O40 C40 -45.0(15)
O2 Tb1 O40 C40 141.2(15)
O6 Tb1 O40 C40 19.6(15)
O3 Tb1 O40 C40 -161.2(15)
O11 Tb1 O40 C40 152.8(13)
O10 Tb1 O40 C40 -1(2)
N10 Tb1 O40 C40 67(4)
O4 Cu1 O50 C50 36.9(16)
O5 Cu1 O50 C50 -42.2(16)
N5 Cu1 O50 C50 -136.7(16)
N4 Cu1 O50 C50 128.7(16)
O1 Cu2 O60 C60 -55.9(10)
O6 Cu2 O60 C60 -133.6(10)
N1 Cu2 O60 C60 36.2(10)
N6 Cu2 O60 C60 133.9(10)
